data_4030029
loop_
_publ_author_name
'Panmand, Deepak S.'
'Jishkariani, Davit'
'Hall, C. Dennis'
'Steel, Peter J.'
'Asiri, Abdullah M.'
'Katritzky, Alan R.'

_publ_section_title
;
 Synthesis and Direct C2 Functionalization of Imidazolium and
 1,2,4-Triazolium N-Imides.
;
_journal_issue 21
_journal_name_full 'The Journal of organic chemistry'
_journal_page_first 10593
_journal_paper_doi 10.1021/jo501746u
_journal_volume 79
_journal_year 2014
_chemical_formula_moiety 'C23 H18 N4 O3'
_chemical_formula_sum 'C23 H18 N4 O3'
_chemical_formula_weight 398.41
_chemical_name_systematic
; 
 ? 
;
_space_group_IT_number 14
_symmetry_cell_setting monoclinic
_symmetry_space_group_name_Hall '-P 2yn'
_symmetry_space_group_name_H-M 'P 1 21/n 1'
_atom_sites_solution_hydrogens geom
_atom_sites_solution_primary direct
_atom_sites_solution_secondary difmap
_audit_creation_method SHELXL-97
_cell_angle_alpha 90.00
_cell_angle_beta 96.9849(16)
_cell_angle_gamma 90.00
_cell_formula_units_Z 4
_cell_length_a 5.87321(10)
_cell_length_b 16.3775(3)
_cell_length_c 19.4994(3)
_cell_measurement_reflns_used 9719
_cell_measurement_temperature 120(1)
_cell_measurement_theta_max 73.7818
_cell_measurement_theta_min 2.6958
_cell_volume 1861.70(6)
_computing_cell_refinement
; 
?
;
_computing_data_collection
; 
?
;
_computing_data_reduction
; 
?
;
_computing_structure_refinement 'SHELXL-97 (Sheldrick, 2008)'
_computing_structure_solution 'SHELXS-97 (Sheldrick, 2008)'
_diffrn_ambient_temperature 120(1)
_diffrn_detector_area_resol_mean 10.6501
_diffrn_measured_fraction_theta_full 1.000
_diffrn_measured_fraction_theta_max 1.000
_diffrn_measurement_device_type 'SuperNova, Dual, Cu at zero, Atlas'
_diffrn_measurement_method '\w scans'
_diffrn_radiation_monochromator graphite
_diffrn_radiation_source 'fine-focus sealed tube'
_diffrn_radiation_type CuK\a
_diffrn_radiation_wavelength 1.54184
_diffrn_reflns_av_R_equivalents 0.0573
_diffrn_reflns_av_sigmaI/netI 0.0291
_diffrn_reflns_limit_h_max 7
_diffrn_reflns_limit_h_min -7
_diffrn_reflns_limit_k_max 18
_diffrn_reflns_limit_k_min -19
_diffrn_reflns_limit_l_max 23
_diffrn_reflns_limit_l_min -23
_diffrn_reflns_number 20377
_diffrn_reflns_theta_full 67.47
_diffrn_reflns_theta_max 67.47
_diffrn_reflns_theta_min 3.54
_exptl_absorpt_correction_T_max 1.00000
_exptl_absorpt_correction_T_min 0.85225
_exptl_absorpt_correction_type multi-scan
_exptl_absorpt_process_details
; 
CrysAlisPro, Agilent Technologies, 
Version 1.171.36.21 (release 14-08-2012 CrysAlis171 .NET) 
(compiled Sep 14 2012,17:21:16) 
Empirical absorption correction using spherical harmonics, 
 implemented in SCALE3 ABSPACK scaling algorithm. 
;
_exptl_crystal_colour
; 
colorless
;
_exptl_crystal_density_diffrn 1.421
_exptl_crystal_density_method 'not measured'
_exptl_crystal_description
; 
block
;
_exptl_crystal_F_000 832
_exptl_crystal_size_max 0.20
_exptl_crystal_size_mid 0.15
_exptl_crystal_size_min 0.10
_refine_diff_density_max 0.208
_refine_diff_density_min -0.295
_refine_diff_density_rms 0.050
_refine_ls_extinction_method none
_refine_ls_goodness_of_fit_ref 1.027
_refine_ls_hydrogen_treatment constr
_refine_ls_matrix_type full
_refine_ls_number_parameters 271
_refine_ls_number_reflns 3349
_refine_ls_number_restraints 0
_refine_ls_restrained_S_all 1.027
_refine_ls_R_factor_all 0.0468
_refine_ls_R_factor_gt 0.0409
_refine_ls_shift/su_max 0.008
_refine_ls_shift/su_mean 0.001
_refine_ls_structure_factor_coef Fsqd
_refine_ls_weighting_details 'calc w=1/[\s^2^(Fo^2^)+(0.0720P)^2^+0.4800P] where P=(Fo^2^+2Fc^2^)/3'
_refine_ls_weighting_scheme calc
_refine_ls_wR_factor_gt 0.1077
_refine_ls_wR_factor_ref 0.1141
_reflns_number_gt 2933
_reflns_number_total 3349
_reflns_threshold_expression >2sigma(I)
_cod_data_source_file jo501746u_si_003.cif
_cod_data_source_block dsp41
_cod_depositor_comments 'Adding full bibliography for 4030029--4030031.cif.'
_cod_database_code 4030029

loop_
_symmetry_equiv_pos_as_xyz
'x, y, z'
'-x+1/2, y+1/2, -z+1/2'
'-x, -y, -z'
'x-1/2, -y-1/2, z-1/2'

loop_
_atom_site_label
_atom_site_type_symbol
_atom_site_fract_x
_atom_site_fract_y
_atom_site_fract_z
_atom_site_U_iso_or_equiv
_atom_site_adp_type
_atom_site_occupancy
_atom_site_symmetry_multiplicity
_atom_site_calc_flag
_atom_site_refinement_flags
N1 N 0.96628(19) 0.47163(7) 0.36192(6) 0.0205(3) Uani 1 1 d .
C2 C 0.9145(2) 0.54958(8) 0.37684(7) 0.0194(3) Uani 1 1 d .
N3 N 1.05755(19) 0.57262(7) 0.43269(6) 0.0193(3) Uani 1 1 d .
C4 C 1.1462(2) 0.44565(9) 0.40871(7) 0.0224(3) Uani 1 1 d .
H4A H 1.2158 0.3946 0.4096 0.027 Uiso 1 1 calc R
C5 C 1.2032(2) 0.50773(9) 0.45300(7) 0.0220(3) Uani 1 1 d .
H5A H 1.3185 0.5072 0.4902 0.026 Uiso 1 1 calc R
N6 N 1.0410(2) 0.65144(7) 0.45846(6) 0.0206(3) Uani 1 1 d .
C7 C 1.2081(2) 0.67343(9) 0.50768(7) 0.0217(3) Uani 1 1 d .
O8 O 1.3771(2) 0.63302(7) 0.53434(6) 0.0354(3) Uani 1 1 d .
C9 C 1.1816(2) 0.76070(9) 0.52982(7) 0.0212(3) Uani 1 1 d .
C10 C 0.9756(2) 0.80346(9) 0.51671(7) 0.0242(3) Uani 1 1 d .
H10A H 0.8461 0.7773 0.4949 0.029 Uiso 1 1 calc R
C11 C 0.9621(3) 0.88458(9) 0.53593(8) 0.0268(3) Uani 1 1 d .
H11A H 0.8237 0.9125 0.5272 0.032 Uiso 1 1 calc R
C12 C 1.1550(3) 0.92445(9) 0.56825(7) 0.0270(3) Uani 1 1 d .
H12A H 1.1467 0.9792 0.5803 0.032 Uiso 1 1 calc R
C13 C 1.3594(3) 0.88217(10) 0.58239(8) 0.0282(3) Uani 1 1 d .
H13A H 1.4883 0.9084 0.6046 0.034 Uiso 1 1 calc R
C14 C 1.3724(3) 0.80070(10) 0.56350(7) 0.0261(3) Uani 1 1 d .
H14A H 1.5100 0.7726 0.5735 0.031 Uiso 1 1 calc R
C15 C 0.7337(2) 0.60044(8) 0.33918(7) 0.0197(3) Uani 1 1 d .
C16 C 0.5640(2) 0.63508(9) 0.37444(7) 0.0217(3) Uani 1 1 d .
H16A H 0.5657 0.6261 0.4216 0.026 Uiso 1 1 calc R
C17 C 0.3934(2) 0.68268(9) 0.33921(7) 0.0219(3) Uani 1 1 d .
H17A H 0.2765 0.7045 0.3617 0.026 Uiso 1 1 calc R
C18 C 0.4012(2) 0.69696(8) 0.26955(7) 0.0207(3) Uani 1 1 d .
C19 C 0.5670(2) 0.66435(9) 0.23318(7) 0.0228(3) Uani 1 1 d .
H19A H 0.5674 0.6753 0.1864 0.027 Uiso 1 1 calc R
C20 C 0.7334(2) 0.61463(9) 0.26874(7) 0.0220(3) Uani 1 1 d .
H20A H 0.8452 0.5907 0.2453 0.026 Uiso 1 1 calc R
C21 C 0.8537(2) 0.42216(9) 0.30521(7) 0.0230(3) Uani 1 1 d .
H21A H 0.6976 0.4414 0.2935 0.028 Uiso 1 1 calc R
H21B H 0.8464 0.3660 0.3206 0.028 Uiso 1 1 calc R
C22 C 0.9757(2) 0.42483(8) 0.24107(7) 0.0203(3) Uani 1 1 d .
C23 C 0.8805(3) 0.38211(9) 0.18261(7) 0.0239(3) Uani 1 1 d .
H23A H 0.7427 0.3543 0.1833 0.029 Uiso 1 1 calc R
C24 C 0.9903(3) 0.38093(9) 0.12350(8) 0.0274(3) Uani 1 1 d .
H24A H 0.9255 0.3522 0.0848 0.033 Uiso 1 1 calc R
C25 C 1.1957(3) 0.42215(9) 0.12151(7) 0.0268(3) Uani 1 1 d .
H25A H 1.2696 0.4208 0.0820 0.032 Uiso 1 1 calc R
C26 C 1.2896(2) 0.46539(9) 0.17941(7) 0.0248(3) Uani 1 1 d .
H26A H 1.4264 0.4937 0.1784 0.030 Uiso 1 1 calc R
C27 C 1.1812(2) 0.46669(9) 0.23868(7) 0.0225(3) Uani 1 1 d .
H27A H 1.2461 0.4957 0.2772 0.027 Uiso 1 1 calc R
N28 N 0.2287(2) 0.75172(8) 0.23256(6) 0.0243(3) Uani 1 1 d .
O29 O 0.06110(18) 0.77031(7) 0.26070(6) 0.0349(3) Uani 1 1 d .
O30 O 0.26465(19) 0.77686(7) 0.17541(5) 0.0313(3) Uani 1 1 d .

loop_
_atom_site_aniso_label
_atom_site_aniso_U_11
_atom_site_aniso_U_22
_atom_site_aniso_U_33
_atom_site_aniso_U_23
_atom_site_aniso_U_13
_atom_site_aniso_U_12
N1 0.0199(6) 0.0215(6) 0.0205(6) -0.0003(5) 0.0033(4) 0.0012(5)
C2 0.0193(7) 0.0212(7) 0.0181(6) 0.0010(5) 0.0042(5) -0.0013(5)
N3 0.0188(6) 0.0214(6) 0.0176(6) 0.0017(4) 0.0018(4) 0.0008(4)
C4 0.0212(7) 0.0226(7) 0.0236(7) 0.0039(5) 0.0040(5) 0.0044(5)
C5 0.0204(7) 0.0246(7) 0.0208(7) 0.0035(5) 0.0020(5) 0.0036(5)
N6 0.0225(6) 0.0195(6) 0.0192(6) -0.0004(4) 0.0005(4) 0.0010(4)
C7 0.0205(7) 0.0267(8) 0.0179(6) 0.0011(5) 0.0028(5) 0.0016(6)
O8 0.0310(6) 0.0351(6) 0.0360(6) -0.0095(5) -0.0126(5) 0.0128(5)
C9 0.0233(7) 0.0253(8) 0.0151(6) 0.0007(5) 0.0028(5) -0.0004(5)
C10 0.0225(7) 0.0273(8) 0.0223(7) -0.0007(6) 0.0002(5) -0.0008(6)
C11 0.0271(8) 0.0282(8) 0.0253(7) 0.0000(6) 0.0041(6) 0.0036(6)
C12 0.0367(8) 0.0240(8) 0.0215(7) -0.0019(6) 0.0091(6) -0.0029(6)
C13 0.0283(8) 0.0337(9) 0.0226(7) -0.0048(6) 0.0028(6) -0.0079(6)
C14 0.0218(7) 0.0339(8) 0.0223(7) -0.0008(6) 0.0017(5) 0.0005(6)
C15 0.0191(7) 0.0183(7) 0.0213(7) 0.0004(5) 0.0007(5) -0.0029(5)
C16 0.0228(7) 0.0234(7) 0.0192(7) 0.0017(5) 0.0034(5) -0.0014(5)
C17 0.0190(7) 0.0214(7) 0.0256(7) -0.0001(5) 0.0040(5) -0.0007(5)
C18 0.0193(7) 0.0175(7) 0.0240(7) 0.0001(5) -0.0019(5) -0.0021(5)
C19 0.0273(7) 0.0226(7) 0.0177(7) -0.0002(5) -0.0001(5) -0.0017(6)
C20 0.0232(7) 0.0225(7) 0.0205(7) -0.0018(5) 0.0032(5) 0.0016(5)
C21 0.0219(7) 0.0219(7) 0.0251(7) -0.0020(5) 0.0021(5) -0.0012(5)
C22 0.0207(7) 0.0174(7) 0.0221(7) 0.0008(5) 0.0002(5) 0.0037(5)
C23 0.0227(7) 0.0214(7) 0.0261(7) 0.0001(6) -0.0029(6) -0.0005(5)
C24 0.0342(8) 0.0259(8) 0.0202(7) -0.0024(6) -0.0039(6) 0.0020(6)
C25 0.0327(8) 0.0275(8) 0.0208(7) 0.0025(6) 0.0057(6) 0.0042(6)
C26 0.0229(7) 0.0253(8) 0.0264(7) 0.0025(6) 0.0033(6) 0.0007(6)
C27 0.0222(7) 0.0223(7) 0.0221(7) -0.0029(5) -0.0005(5) 0.0003(5)
N28 0.0234(6) 0.0205(6) 0.0274(6) -0.0005(5) -0.0042(5) -0.0025(5)
O29 0.0241(6) 0.0347(7) 0.0458(7) 0.0055(5) 0.0033(5) 0.0079(5)
O30 0.0380(6) 0.0293(6) 0.0242(6) 0.0051(4) -0.0059(4) 0.0006(5)

loop_
_atom_type_symbol
_atom_type_description
_atom_type_scat_dispersion_real
_atom_type_scat_dispersion_imag
_atom_type_scat_source
C C 0.0181 0.0091 'International Tables Vol C Tables 4.2.6.8 and 6.1.1.4'
H H 0.0000 0.0000 'International Tables Vol C Tables 4.2.6.8 and 6.1.1.4'
N N 0.0311 0.0180 'International Tables Vol C Tables 4.2.6.8 and 6.1.1.4'
O O 0.0492 0.0322 'International Tables Vol C Tables 4.2.6.8 and 6.1.1.4'

loop_
_geom_angle_atom_site_label_1
_geom_angle_atom_site_label_2
_geom_angle_atom_site_label_3
_geom_angle
C2 N1 C4 108.89(12)
C2 N1 C21 126.35(12)
C4 N1 C21 124.75(12)
N3 C2 N1 107.70(12)
N3 C2 C15 125.87(12)
N1 C2 C15 126.43(12)
C2 N3 C5 108.53(12)
C2 N3 N6 119.17(11)
C5 N3 N6 132.29(11)
C5 C4 N1 107.57(12)
C4 C5 N3 107.30(12)
C7 N6 N3 115.55(11)
O8 C7 N6 129.19(14)
O8 C7 C9 119.13(12)
N6 C7 C9 111.65(12)
C14 C9 C10 118.75(14)
C14 C9 C7 118.45(13)
C10 C9 C7 122.79(13)
C11 C10 C9 120.60(14)
C10 C11 C12 120.18(14)
C13 C12 C11 119.64(14)
C12 C13 C14 120.13(14)
C13 C14 C9 120.68(14)
C20 C15 C16 120.15(13)
C20 C15 C2 119.99(13)
C16 C15 C2 119.86(12)
C17 C16 C15 120.04(13)
C16 C17 C18 118.27(13)
C19 C18 C17 123.27(13)
C19 C18 N28 118.02(13)
C17 C18 N28 118.68(13)
C18 C19 C20 117.87(13)
C19 C20 C15 120.36(13)
N1 C21 C22 113.08(11)
C27 C22 C23 118.83(13)
C27 C22 C21 122.70(12)
C23 C22 C21 118.46(13)
C24 C23 C22 120.32(14)
C23 C24 C25 120.67(13)
C26 C25 C24 119.09(14)
C27 C26 C25 120.57(14)
C26 C27 C22 120.52(13)
O29 N28 O30 124.01(13)
O29 N28 C18 118.35(12)
O30 N28 C18 117.63(12)

loop_
_geom_bond_atom_site_label_1
_geom_bond_atom_site_label_2
_geom_bond_distance
N1 C2 1.3523(19)
N1 C4 1.3768(18)
N1 C21 1.4624(18)
C2 N3 1.3462(18)
C2 C15 1.4735(19)
N3 C5 1.3913(18)
N3 N6 1.3929(17)
C4 C5 1.350(2)
N6 C7 1.3362(18)
C7 O8 1.2522(18)
C7 C9 1.507(2)
C9 C14 1.392(2)
C9 C10 1.394(2)
C10 C11 1.385(2)
C11 C12 1.390(2)
C12 C13 1.384(2)
C13 C14 1.389(2)
C15 C20 1.393(2)
C15 C16 1.398(2)
C16 C17 1.384(2)
C17 C18 1.384(2)
C18 C19 1.380(2)
C18 N28 1.4740(18)
C19 C20 1.391(2)
C21 C22 1.516(2)
C22 C27 1.394(2)
C22 C23 1.395(2)
C23 C24 1.388(2)
C24 C25 1.387(2)
C25 C26 1.389(2)
C26 C27 1.386(2)
N28 O29 1.2225(17)
N28 O30 1.2300(17)
